data_7711888
loop_
_publ_author_name
'Bera, Abhijit'
'Sheet, Debobrata'
'Paine, Tapan Kanti'

_publ_section_title
;
 Iron(II)-&#x3b1;-keto acid complexes of tridentate ligands on gold
 nanoparticles: the effect of ligand geometry and immobilization on their
 dioxygen-dependent reactivity.
;
_journal_issue 4
_journal_name_full 'Dalton transactions (Cambridge, England : 2003)'
_journal_page_first 1062
_journal_page_last 1073
_journal_paper_doi 10.1039/d2dt02433k
_journal_volume 52
_journal_year 2023
_chemical_formula_moiety '2(C40 H44 Cl4 Fe2 N6 O2), 6[CH3OH]'
_chemical_formula_sum 'C80 H88 Cl8 Fe4 N12 O4'
_chemical_formula_weight 1788.62
_space_group_crystal_system monoclinic
_space_group_IT_number 14
_space_group_name_Hall '-P 2yn'
_space_group_name_H-M_alt 'P 1 21/n 1'
_atom_sites_solution_hydrogens geom
_atom_sites_solution_primary direct
_audit_block_doi 10.5517/ccdc.csd.cc2ck9w4
_audit_creation_date 2021-08-23
_audit_creation_method
;
Olex2 1.3
(compiled 2020.11.12 svn.r5f609507 for OlexSys, GUI svn.r6272)
;
_audit_update_record
;
2022-07-19 deposited with the CCDC.	2022-12-07 downloaded from the CCDC.
;
_cell_angle_alpha 90
_cell_angle_beta 105.9850(10)
_cell_angle_gamma 90
_cell_formula_units_Z 1
_cell_length_a 12.0433(6)
_cell_length_b 8.8000(4)
_cell_length_c 21.8652(12)
_cell_measurement_reflns_used 9935
_cell_measurement_temperature 109.94
_cell_measurement_theta_max 24.75
_cell_measurement_theta_min 2.23
_cell_volume 2227.70(19)
_computing_cell_refinement 'SAINT V8.38A (Bruker, 2018)'
_computing_data_reduction 'SAINT V8.38A (Bruker, 2018)'
_computing_molecular_graphics 'Olex2 1.3 (Dolomanov et al., 2009)'
_computing_publication_material 'Olex2 1.3 (Dolomanov et al., 2009)'
_computing_structure_refinement 'SHELXL 2018/3 (Sheldrick, 2015)'
_computing_structure_solution 'SHELXS-1997  (Sheldrick, 2008)'
_diffrn_ambient_temperature 109.94
_diffrn_measured_fraction_theta_full 0.997
_diffrn_measured_fraction_theta_max 0.997
_diffrn_measurement_device_type 'Bruker APEX-II CCD'
_diffrn_measurement_method '\f and \w scans'
_diffrn_radiation_type MoK\a
_diffrn_radiation_wavelength 0.71073
_diffrn_reflns_av_R_equivalents 0.0377
_diffrn_reflns_av_unetI/netI 0.0264
_diffrn_reflns_Laue_measured_fraction_full 0.997
_diffrn_reflns_Laue_measured_fraction_max 0.997
_diffrn_reflns_limit_h_max 14
_diffrn_reflns_limit_h_min -14
_diffrn_reflns_limit_k_max 10
_diffrn_reflns_limit_k_min -10
_diffrn_reflns_limit_l_max 25
_diffrn_reflns_limit_l_min -24
_diffrn_reflns_number 21576
_diffrn_reflns_point_group_measured_fraction_full 0.997
_diffrn_reflns_point_group_measured_fraction_max 0.997
_diffrn_reflns_theta_full 24.759
_diffrn_reflns_theta_max 24.759
_diffrn_reflns_theta_min 2.230
_diffrn_source_current 1.0
_diffrn_source_power 0.05
_diffrn_source_voltage 50.0
_diffrn_standards_number 0
_exptl_absorpt_coefficient_mu 0.930
_exptl_absorpt_correction_T_max 0.7451
_exptl_absorpt_correction_T_min 0.6488
_exptl_absorpt_correction_type multi-scan
_exptl_absorpt_process_details
;
SADABS-2016/2 (Bruker,2016/2) was used for absorption correction.
wR2(int) was 0.0773 before and 0.0469 after correction.
The Ratio of minimum to maximum transmission is 0.8708.
The \l/2 correction factor is Not present.
;
_exptl_crystal_colour 'metallic pinkish pink'
_exptl_crystal_colour_lustre metallic
_exptl_crystal_colour_modifier pinkish
_exptl_crystal_colour_primary pink
_exptl_crystal_density_diffrn 1.333
_exptl_crystal_description needle
_exptl_crystal_F_000 924
_exptl_crystal_size_max 0.2
_exptl_crystal_size_mid 0.15
_exptl_crystal_size_min 0.15
_refine_diff_density_max 0.304
_refine_diff_density_min -0.798
_refine_diff_density_rms 0.063
_refine_ls_extinction_method none
_refine_ls_goodness_of_fit_ref 1.050
_refine_ls_hydrogen_treatment constr
_refine_ls_matrix_type full
_refine_ls_number_parameters 248
_refine_ls_number_reflns 3816
_refine_ls_number_restraints 0
_refine_ls_restrained_S_all 1.050
_refine_ls_R_factor_all 0.0417
_refine_ls_R_factor_gt 0.0324
_refine_ls_shift/su_max 0.002
_refine_ls_shift/su_mean 0.000
_refine_ls_structure_factor_coef Fsqd
_refine_ls_weighting_details 'w=1/[\s^2^(Fo^2^)+(0.0255P)^2^+3.7976P] where P=(Fo^2^+2Fc^2^)/3'
_refine_ls_weighting_scheme calc
_refine_ls_wR_factor_gt 0.0735
_refine_ls_wR_factor_ref 0.0808
_reflns_Friedel_coverage 0.000
_reflns_number_gt 3283
_reflns_number_total 3816
_reflns_threshold_expression 'I > 2\s(I)'
_cod_data_source_file d2dt02433k2.cif
_cod_data_source_block mo_tkp230221_0ma_a
_cod_depositor_comments 'Adding full bibliography for 7711887--7711888.cif.'
_cod_database_code 7711888
_shelx_shelxl_version_number 2018/3
_shelx_space_group_comment
;
The symmetry employed for this shelxl refinement is uniquely defined
by the following loop, which should always be used as a source of
symmetry information in preference to the above space-group names.
They are only intended as comments.
;
_shelx_estimated_absorpt_t_max 0.873
_shelx_estimated_absorpt_t_min 0.836
_olex2_refinement_description
;
1. Fixed Uiso
 At 1.2 times of:
  All C(H) groups, All N(H) groups
 At 1.5 times of:
  All C(H,H,H) groups
2.a Aromatic/amide H refined with riding coordinates:
 N3(H3), C00B(H00B), C00D(H00D), C00G(H00G), C00J(H00J), C00N(H00N),
 C00Q(H00R), C00R(H00S), C00S(H00T), C00T(H00U)
2.b Idealised Me refined as rotating group:
 C00K(H00A,H00C,H00E), C00M(H00F,H00H,H00I), C00O(H00K,H00L,H00M), C00P(H00O,
 H00P,H00Q)
;
_smtbx_masks_special_details
'A solvent mask was calculated and 106 electrons were found in a volume of 380\%A^3^ in 1 void per unit cell.This is consistent with the presence of 6[CH3OH] per Unit Cell which account for 108 electrons per unit cell.'
_smtbx_masks_void_probe_radius 1.2
_smtbx_masks_void_truncation_radius 1.2
_olex2_submission_special_instructions 'No special instructions were received'

loop_
_space_group_symop_operation_xyz
'x, y, z'
'-x+1/2, y+1/2, -z+1/2'
'-x, -y, -z'
'x-1/2, -y-1/2, z-1/2'

loop_
_atom_site_label
_atom_site_type_symbol
_atom_site_fract_x
_atom_site_fract_y
_atom_site_fract_z
_atom_site_U_iso_or_equiv
_atom_site_adp_type
_atom_site_occupancy
_atom_site_site_symmetry_order
_atom_site_calc_flag
_atom_site_refinement_flags_posn
_atom_site_refinement_flags_adp
_atom_site_refinement_flags_occupancy
_atom_site_disorder_assembly
_atom_site_disorder_group
Fe01 Fe 0.15105(3) 0.43694(4) 0.50836(2) 0.01640(11) Uani 1 1 d . . . . .
Cl2 Cl -0.02691(5) 0.33580(7) 0.52797(3) 0.01829(14) Uani 1 1 d . . . . .
Cl1 Cl 0.14790(5) 0.33474(8) 0.41013(3) 0.02537(16) Uani 1 1 d . . . . .
O2 O 0.20617(14) 0.50307(19) 0.60950(8) 0.0174(4) Uani 1 1 d . . . . .
N1 N 0.31530(17) 0.5824(2) 0.52552(9) 0.0160(4) Uani 1 1 d . . . . .
N2 N 0.26443(17) 0.2531(2) 0.56890(9) 0.0188(4) Uani 1 1 d . . . . .
N3 N 0.41510(17) 0.6663(2) 0.71344(9) 0.0184(4) Uani 1 1 d . . . . .
H3 H 0.426536 0.724384 0.682988 0.022 Uiso 1 1 calc R U . . .
C009 C 0.3300(2) 0.4813(3) 0.63007(11) 0.0170(5) Uani 1 1 d . . . . .
C00A C 0.3853(2) 0.5680(3) 0.58504(11) 0.0160(5) Uani 1 1 d . . . . .
C00B C 0.4704(2) 0.7104(3) 0.49802(12) 0.0211(5) Uani 1 1 d . . . . .
H00B H 0.497831 0.763746 0.467308 0.025 Uiso 1 1 calc R U . . .
C00C C 0.3460(2) 0.3120(3) 0.61799(11) 0.0176(5) Uani 1 1 d . . . . .
C00D C 0.4994(2) 0.6144(3) 0.60293(12) 0.0195(5) Uani 1 1 d . . . . .
H00D H 0.546830 0.597845 0.644950 0.023 Uiso 1 1 calc R U . . .
C00E C 0.3574(2) 0.6576(3) 0.48231(12) 0.0185(5) Uani 1 1 d . . . . .
C00F C 0.3722(2) 0.5269(3) 0.70029(12) 0.0203(5) Uani 1 1 d . . . . .
C00G C 0.5428(2) 0.6858(3) 0.55789(12) 0.0217(6) Uani 1 1 d . . . . .
H00G H 0.621235 0.717163 0.568187 0.026 Uiso 1 1 calc R U . . .
C00H C 0.2697(2) 0.1030(3) 0.55634(13) 0.0225(6) Uani 1 1 d . . . . .
C00J C 0.4410(2) 0.2310(3) 0.65256(12) 0.0246(6) Uani 1 1 d . . . . .
H00J H 0.498899 0.278179 0.685587 0.030 Uiso 1 1 calc R U . . .
C00K C 0.1660(2) 0.6472(3) 0.62649(12) 0.0219(6) Uani 1 1 d . . . . .
H00A H 0.206718 0.729769 0.611686 0.033 Uiso 1 1 calc R U . . .
H00C H 0.181207 0.653205 0.672816 0.033 Uiso 1 1 calc R U . . .
H00E H 0.082822 0.656564 0.606500 0.033 Uiso 1 1 calc R U . . .
C00L C 0.4407(2) 0.7174(3) 0.77347(12) 0.0224(6) Uani 1 1 d . . . . .
C00M C 0.2787(2) 0.6828(3) 0.41682(12) 0.0259(6) Uani 1 1 d . . . . .
H00F H 0.268394 0.586943 0.393070 0.039 Uiso 1 1 calc R U . . .
H00H H 0.312749 0.758697 0.394598 0.039 Uiso 1 1 calc R U . . .
H00I H 0.203569 0.719068 0.419994 0.039 Uiso 1 1 calc R U . . .
C00N C 0.4493(2) 0.0790(3) 0.63767(13) 0.0273(6) Uani 1 1 d . . . . .
H00N H 0.514206 0.020296 0.659637 0.033 Uiso 1 1 calc R U . . .
C00O C 0.1735(2) 0.0339(3) 0.50567(15) 0.0335(7) Uani 1 1 d . . . . .
H00K H 0.100053 0.080401 0.506671 0.050 Uiso 1 1 calc R U . . .
H00L H 0.170521 -0.075695 0.513130 0.050 Uiso 1 1 calc R U . . .
H00M H 0.186684 0.051500 0.463977 0.050 Uiso 1 1 calc R U . . .
C00P C 0.4876(3) 0.8757(3) 0.78590(13) 0.0297(6) Uani 1 1 d . . . . .
H00O H 0.560943 0.882687 0.774838 0.045 Uiso 1 1 calc R U . . .
H00P H 0.500291 0.900195 0.831028 0.045 Uiso 1 1 calc R U . . .
H00Q H 0.432152 0.947706 0.759952 0.045 Uiso 1 1 calc R U . . .
C00Q C 0.3616(2) 0.0145(3) 0.59039(13) 0.0262(6) Uani 1 1 d . . . . .
H00R H 0.364053 -0.090649 0.581096 0.031 Uiso 1 1 calc R U . . .
C00R C 0.3504(3) 0.4335(3) 0.74643(14) 0.0391(8) Uani 1 1 d . . . . .
H00S H 0.318748 0.334934 0.736053 0.047 Uiso 1 1 calc R U . . .
C00S C 0.4222(3) 0.6296(4) 0.82193(14) 0.0433(8) Uani 1 1 d . . . . .
H00T H 0.441140 0.667119 0.864289 0.052 Uiso 1 1 calc R U . . .
C00T C 0.3759(4) 0.4874(4) 0.80802(15) 0.0604(12) Uani 1 1 d . . . . .
H00U H 0.361415 0.425905 0.840701 0.072 Uiso 1 1 calc R U . . .

loop_
_atom_site_aniso_label
_atom_site_aniso_U_11
_atom_site_aniso_U_22
_atom_site_aniso_U_33
_atom_site_aniso_U_23
_atom_site_aniso_U_13
_atom_site_aniso_U_12
Fe01 0.01473(19) 0.01666(19) 0.01710(18) -0.00239(14) 0.00319(14) -0.00062(14)
Cl2 0.0158(3) 0.0167(3) 0.0217(3) 0.0011(2) 0.0042(2) -0.0007(2)
Cl1 0.0202(3) 0.0325(4) 0.0226(3) -0.0089(3) 0.0045(3) 0.0013(3)
O2 0.0142(8) 0.0169(9) 0.0207(9) -0.0037(7) 0.0040(7) -0.0010(7)
N1 0.0171(10) 0.0147(10) 0.0167(10) -0.0014(8) 0.0053(8) 0.0010(8)
N2 0.0184(11) 0.0171(11) 0.0215(11) -0.0011(9) 0.0063(9) -0.0003(9)
N3 0.0188(11) 0.0219(11) 0.0138(10) 0.0022(9) 0.0032(8) -0.0011(9)
C009 0.0151(12) 0.0172(13) 0.0179(12) 0.0005(10) 0.0031(10) -0.0011(10)
C00A 0.0164(12) 0.0144(12) 0.0172(12) -0.0016(10) 0.0047(10) 0.0024(10)
C00B 0.0230(14) 0.0198(13) 0.0230(13) 0.0001(11) 0.0108(11) -0.0013(11)
C00C 0.0179(12) 0.0184(13) 0.0175(12) 0.0022(10) 0.0065(10) -0.0018(10)
C00D 0.0172(13) 0.0212(13) 0.0186(12) -0.0015(10) 0.0022(10) 0.0008(10)
C00E 0.0227(13) 0.0132(12) 0.0211(13) -0.0013(10) 0.0085(11) 0.0009(10)
C00F 0.0228(13) 0.0197(13) 0.0178(12) -0.0026(10) 0.0045(11) -0.0019(11)
C00G 0.0153(12) 0.0226(14) 0.0285(14) -0.0049(11) 0.0083(11) -0.0023(10)
C00H 0.0239(14) 0.0173(13) 0.0291(14) -0.0005(11) 0.0121(12) -0.0010(11)
C00J 0.0240(14) 0.0271(15) 0.0207(13) 0.0052(11) 0.0026(11) 0.0003(11)
C00K 0.0202(13) 0.0206(14) 0.0253(14) -0.0068(11) 0.0069(11) 0.0027(11)
C00L 0.0202(13) 0.0263(14) 0.0187(13) -0.0016(11) 0.0019(11) -0.0009(11)
C00M 0.0257(14) 0.0324(16) 0.0196(13) 0.0055(11) 0.0065(11) -0.0002(12)
C00N 0.0299(15) 0.0246(15) 0.0285(14) 0.0094(12) 0.0102(12) 0.0094(12)
C00O 0.0320(16) 0.0173(14) 0.0480(18) -0.0106(13) 0.0054(14) -0.0025(12)
C00P 0.0411(17) 0.0249(15) 0.0216(14) -0.0055(12) 0.0059(13) -0.0073(13)
C00Q 0.0313(15) 0.0182(13) 0.0332(15) 0.0040(12) 0.0158(13) 0.0025(11)
C00R 0.070(2) 0.0249(16) 0.0253(15) -0.0047(12) 0.0175(15) -0.0198(15)
C00S 0.076(2) 0.0345(18) 0.0189(14) -0.0062(13) 0.0134(16) -0.0180(17)
C00T 0.126(4) 0.0363(19) 0.0259(16) -0.0040(15) 0.032(2) -0.034(2)

loop_
_atom_type_symbol
_atom_type_description
_atom_type_scat_dispersion_real
_atom_type_scat_dispersion_imag
_atom_type_scat_source
C C 0.0033 0.0016 'International Tables Vol C Tables 4.2.6.8 and 6.1.1.4'
H H 0.0000 0.0000 'International Tables Vol C Tables 4.2.6.8 and 6.1.1.4'
Cl Cl 0.1484 0.1585 'International Tables Vol C Tables 4.2.6.8 and 6.1.1.4'
Fe Fe 0.3463 0.8444 'International Tables Vol C Tables 4.2.6.8 and 6.1.1.4'
N N 0.0061 0.0033 'International Tables Vol C Tables 4.2.6.8 and 6.1.1.4'
O O 0.0106 0.0060 'International Tables Vol C Tables 4.2.6.8 and 6.1.1.4'

loop_
_geom_angle_atom_site_label_1
_geom_angle_atom_site_label_2
_geom_angle_atom_site_label_3
_geom_angle
_geom_angle_site_symmetry_1
_geom_angle_site_symmetry_3
_geom_angle_publ_flag
Cl2 Fe01 Cl2 82.60(2) . 3_566 ?
Cl1 Fe01 Cl2 99.24(2) . 3_566 ?
Cl1 Fe01 Cl2 103.17(2) . . ?
O2 Fe01 Cl2 95.53(5) . 3_566 ?
O2 Fe01 Cl2 87.53(5) . . ?
O2 Fe01 Cl1 162.72(5) . . ?
O2 Fe01 N1 71.43(6) . . ?
O2 Fe01 N2 68.87(7) . . ?
N1 Fe01 Cl2 157.39(5) . . ?
N1 Fe01 Cl2 91.09(5) . 3_566 ?
N1 Fe01 Cl1 99.26(5) . . ?
N2 Fe01 Cl2 164.04(5) . 3_566 ?
N2 Fe01 Cl2 93.04(5) . . ?
N2 Fe01 Cl1 96.69(5) . . ?
N2 Fe01 N1 87.11(7) . . ?
Fe01 Cl2 Fe01 97.40(2) . 3_566 ?
C009 O2 Fe01 106.06(13) . . ?
C00K O2 Fe01 117.44(14) . . ?
C00K O2 C009 115.25(18) . . ?
C00A N1 Fe01 112.77(15) . . ?
C00A N1 C00E 117.5(2) . . ?
C00E N1 Fe01 128.76(16) . . ?
C00C N2 Fe01 112.21(16) . . ?
C00C N2 C00H 118.3(2) . . ?
C00H N2 Fe01 128.76(17) . . ?
C00F N3 H3 120.3 . . ?
C00F N3 C00L 119.4(2) . . ?
C00L N3 H3 120.3 . . ?
O2 C009 C00A 109.07(19) . . ?
O2 C009 C00C 104.04(18) . . ?
O2 C009 C00F 107.82(19) . . ?
C00C C009 C00A 105.96(19) . . ?
C00F C009 C00A 115.4(2) . . ?
C00F C009 C00C 113.9(2) . . ?
N1 C00A C009 113.5(2) . . ?
N1 C00A C00D 123.7(2) . . ?
C00D C00A C009 122.6(2) . . ?
C00E C00B H00B 119.9 . . ?
C00G C00B H00B 119.9 . . ?
C00G C00B C00E 120.2(2) . . ?
N2 C00C C009 114.4(2) . . ?
N2 C00C C00J 123.4(2) . . ?
C00J C00C C009 122.0(2) . . ?
C00A C00D H00D 120.9 . . ?
C00A C00D C00G 118.2(2) . . ?
C00G C00D H00D 120.9 . . ?
N1 C00E C00B 121.2(2) . . ?
N1 C00E C00M 118.5(2) . . ?
C00B C00E C00M 120.3(2) . . ?
N3 C00F C009 117.4(2) . . ?
N3 C00F C00R 122.0(2) . . ?
C00R C00F C009 119.9(2) . . ?
C00B C00G C00D 118.9(2) . . ?
C00B C00G H00G 120.5 . . ?
C00D C00G H00G 120.5 . . ?
N2 C00H C00O 118.5(2) . . ?
N2 C00H C00Q 120.9(2) . . ?
C00Q C00H C00O 120.6(2) . . ?
C00C C00J H00J 120.9 . . ?
C00C C00J C00N 118.1(3) . . ?
C00N C00J H00J 120.9 . . ?
O2 C00K H00A 109.5 . . ?
O2 C00K H00C 109.5 . . ?
O2 C00K H00E 109.5 . . ?
H00A C00K H00C 109.5 . . ?
H00A C00K H00E 109.5 . . ?
H00C C00K H00E 109.5 . . ?
N3 C00L C00P 117.6(2) . . ?
N3 C00L C00S 121.5(3) . . ?
C00S C00L C00P 120.9(2) . . ?
C00E C00M H00F 109.5 . . ?
C00E C00M H00H 109.5 . . ?
C00E C00M H00I 109.5 . . ?
H00F C00M H00H 109.5 . . ?
H00F C00M H00I 109.5 . . ?
H00H C00M H00I 109.5 . . ?
C00J C00N H00N 120.6 . . ?
C00Q C00N C00J 118.9(3) . . ?
C00Q C00N H00N 120.6 . . ?
C00H C00O H00K 109.5 . . ?
C00H C00O H00L 109.5 . . ?
C00H C00O H00M 109.5 . . ?
H00K C00O H00L 109.5 . . ?
H00K C00O H00M 109.5 . . ?
H00L C00O H00M 109.5 . . ?
C00L C00P H00O 109.5 . . ?
C00L C00P H00P 109.5 . . ?
C00L C00P H00Q 109.5 . . ?
H00O C00P H00P 109.5 . . ?
H00O C00P H00Q 109.5 . . ?
H00P C00P H00Q 109.5 . . ?
C00H C00Q H00R 119.9 . . ?
C00N C00Q C00H 120.2(3) . . ?
C00N C00Q H00R 119.9 . . ?
C00F C00R H00S 120.9 . . ?
C00T C00R C00F 118.2(3) . . ?
C00T C00R H00S 120.9 . . ?
C00L C00S H00T 120.5 . . ?
C00T C00S C00L 118.9(3) . . ?
C00T C00S H00T 120.5 . . ?
C00R C00T H00U 120.1 . . ?
C00S C00T C00R 119.9(3) . . ?
C00S C00T H00U 120.1 . . ?

loop_
_geom_bond_atom_site_label_1
_geom_bond_atom_site_label_2
_geom_bond_distance
_geom_bond_site_symmetry_2
_geom_bond_publ_flag
Fe01 Cl2 2.4648(7) . ?
Fe01 Cl2 2.4923(7) 3_566 ?
Fe01 Cl1 2.3192(7) . ?
Fe01 O2 2.2048(16) . ?
Fe01 N1 2.298(2) . ?
Fe01 N2 2.289(2) . ?
O2 C009 1.447(3) . ?
O2 C00K 1.442(3) . ?
N1 C00A 1.348(3) . ?
N1 C00E 1.361(3) . ?
N2 C00C 1.344(3) . ?
N2 C00H 1.354(3) . ?
N3 H3 0.8800 . ?
N3 C00F 1.331(3) . ?
N3 C00L 1.341(3) . ?
C009 C00A 1.535(3) . ?
C009 C00C 1.534(3) . ?
C009 C00F 1.532(3) . ?
C00A C00D 1.383(3) . ?
C00B H00B 0.9500 . ?
C00B C00E 1.389(3) . ?
C00B C00G 1.375(4) . ?
C00C C00J 1.382(4) . ?
C00D H00D 0.9500 . ?
C00D C00G 1.385(4) . ?
C00E C00M 1.500(3) . ?
C00F C00R 1.381(4) . ?
C00G H00G 0.9500 . ?
C00H C00O 1.495(4) . ?
C00H C00Q 1.390(4) . ?
C00J H00J 0.9500 . ?
C00J C00N 1.387(4) . ?
C00K H00A 0.9800 . ?
C00K H00C 0.9800 . ?
C00K H00E 0.9800 . ?
C00L C00P 1.500(4) . ?
C00L C00S 1.378(4) . ?
C00M H00F 0.9800 . ?
C00M H00H 0.9800 . ?
C00M H00I 0.9800 . ?
C00N H00N 0.9500 . ?
C00N C00Q 1.380(4) . ?
C00O H00K 0.9800 . ?
C00O H00L 0.9800 . ?
C00O H00M 0.9800 . ?
C00P H00O 0.9800 . ?
C00P H00P 0.9800 . ?
C00P H00Q 0.9800 . ?
C00Q H00R 0.9500 . ?
C00R H00S 0.9500 . ?
C00R C00T 1.380(4) . ?
C00S H00T 0.9500 . ?
C00S C00T 1.369(4) . ?
C00T H00U 0.9500 . ?

loop_
_geom_torsion_atom_site_label_1
_geom_torsion_atom_site_label_2
_geom_torsion_atom_site_label_3
_geom_torsion_atom_site_label_4
_geom_torsion
_geom_torsion_site_symmetry_1
_geom_torsion_site_symmetry_2
_geom_torsion_site_symmetry_3
_geom_torsion_site_symmetry_4
_geom_torsion_publ_flag
Fe01 O2 C009 C00A 53.63(19) . . . . ?
Fe01 O2 C009 C00C -59.10(18) . . . . ?
Fe01 O2 C009 C00F 179.69(15) . . . . ?
Fe01 N1 C00A C009 -10.0(2) . . . . ?
Fe01 N1 C00A C00D 164.53(19) . . . . ?
Fe01 N1 C00E C00B -164.61(18) . . . . ?
Fe01 N1 C00E C00M 15.4(3) . . . . ?
Fe01 N2 C00C C009 11.6(2) . . . . ?
Fe01 N2 C00C C00J -164.45(19) . . . . ?
Fe01 N2 C00H C00O -16.5(3) . . . . ?
Fe01 N2 C00H C00Q 164.48(18) . . . . ?
O2 C009 C00A N1 -28.7(3) . . . . ?
O2 C009 C00A C00D 156.8(2) . . . . ?
O2 C009 C00C N2 30.4(3) . . . . ?
O2 C009 C00C C00J -153.5(2) . . . . ?
O2 C009 C00F N3 -97.5(2) . . . . ?
O2 C009 C00F C00R 73.5(3) . . . . ?
N1 C00A C00D C00G 3.0(4) . . . . ?
N2 C00C C00J C00N -3.2(4) . . . . ?
N2 C00H C00Q C00N -0.1(4) . . . . ?
N3 C00F C00R C00T -0.9(5) . . . . ?
N3 C00L C00S C00T -0.3(5) . . . . ?
C009 C00A C00D C00G 177.0(2) . . . . ?
C009 C00C C00J C00N -178.9(2) . . . . ?
C009 C00F C00R C00T -171.5(3) . . . . ?
C00A N1 C00E C00B 3.4(3) . . . . ?
C00A N1 C00E C00M -176.5(2) . . . . ?
C00A C009 C00C N2 -84.6(2) . . . . ?
C00A C009 C00C C00J 91.5(3) . . . . ?
C00A C009 C00F N3 24.8(3) . . . . ?
C00A C009 C00F C00R -164.2(3) . . . . ?
C00A C00D C00G C00B 1.4(4) . . . . ?
C00C N2 C00H C00O 174.5(2) . . . . ?
C00C N2 C00H C00Q -4.5(4) . . . . ?
C00C C009 C00A N1 82.8(2) . . . . ?
C00C C009 C00A C00D -91.8(3) . . . . ?
C00C C009 C00F N3 147.7(2) . . . . ?
C00C C009 C00F C00R -41.3(3) . . . . ?
C00C C00J C00N C00Q -1.6(4) . . . . ?
C00E N1 C00A C009 -179.9(2) . . . . ?
C00E N1 C00A C00D -5.4(3) . . . . ?
C00E C00B C00G C00D -3.2(4) . . . . ?
C00F N3 C00L C00P -179.3(2) . . . . ?
C00F N3 C00L C00S -0.9(4) . . . . ?
C00F C009 C00A N1 -150.2(2) . . . . ?
C00F C009 C00A C00D 35.2(3) . . . . ?
C00F C009 C00C N2 147.5(2) . . . . ?
C00F C009 C00C C00J -36.4(3) . . . . ?
C00F C00R C00T C00S -0.4(6) . . . . ?
C00G C00B C00E N1 0.8(4) . . . . ?
C00G C00B C00E C00M -179.3(2) . . . . ?
C00H N2 C00C C009 -177.7(2) . . . . ?
C00H N2 C00C C00J 6.3(4) . . . . ?
C00J C00N C00Q C00H 3.2(4) . . . . ?
C00K O2 C009 C00A -78.1(2) . . . . ?
C00K O2 C009 C00C 169.15(19) . . . . ?
C00K O2 C009 C00F 47.9(2) . . . . ?
C00L N3 C00F C009 172.4(2) . . . . ?
C00L N3 C00F C00R 1.6(4) . . . . ?
C00L C00S C00T C00R 1.0(6) . . . . ?
C00O C00H C00Q C00N -179.1(3) . . . . ?
C00P C00L C00S C00T 178.0(3) . . . . ?

loop_
_smtbx_masks_void_nr
_smtbx_masks_void_average_x
_smtbx_masks_void_average_y
_smtbx_masks_void_average_z
_smtbx_masks_void_volume
_smtbx_masks_void_count_electrons
_smtbx_masks_void_content
1 0.250 -0.724 0.250 190.3 53.1 '3 CH3OH'
2 -0.250 -0.168 0.750 190.3 53.1 '3 CH3OH'
